data_4087991
loop_
_publ_author_name
'Vivancos, \'Angela'
'Rend\'on, Nuria'
'Paneque, Margarita'
'Poveda, Manuel L.'
'\'Alvarez, Eleuterio'

_publ_section_title
;
 Reactivity of a Tp--Iridacyclopentene Complex
;
_journal_issue 22
_journal_name_full Organometallics
_journal_page_first 5438
_journal_paper_doi 10.1021/acs.organomet.5b00775
_journal_volume 34
_journal_year 2015
_chemical_formula_moiety 'C31 H30 B Ir N6 O4'
_chemical_formula_sum 'C31 H30 B Ir N6 O4'
_chemical_formula_weight 753.62
_space_group_IT_number 2
_space_group_name_Hall '-P 1'
_space_group_name_H-M_alt 'P -1'
_symmetry_cell_setting triclinic
_symmetry_space_group_name_Hall '-P 1'
_symmetry_space_group_name_H-M 'P -1'
_atom_sites_solution_hydrogens geom
_atom_sites_solution_primary direct
_atom_sites_solution_secondary difmap
_audit_creation_method SHELXL-97
_cell_angle_alpha 92.425(4)
_cell_angle_beta 91.055(4)
_cell_angle_gamma 98.022(3)
_cell_formula_units_Z 2
_cell_length_a 9.8880(10)
_cell_length_b 11.8622(13)
_cell_length_c 12.5103(13)
_cell_measurement_reflns_used 9979
_cell_measurement_temperature 173(2)
_cell_measurement_theta_max 0.00
_cell_measurement_theta_min 0.00
_cell_volume 1451.3(3)
_computing_cell_refinement 'APEX2 Software Suite (Bruker, 2007)'
_computing_data_collection 'APEX2 Software Suite (Bruker, 2007)'
_computing_data_reduction 'APEX2 Software Suite (Bruker, 2007)'
_computing_molecular_graphics 'SHELXTL (Sheldrick, 2008)'
_computing_publication_material 'SHELXTL and publCIF (Westrip, 2010)'
_computing_structure_refinement 'SHELXL97 (Sheldrick, 2008)'
_computing_structure_solution 'SIR2002 (Burla et al., 2003)'
_diffrn_ambient_temperature 173(2)
_diffrn_detector_area_resol_mean 8.26
_diffrn_measured_fraction_theta_full 0.983
_diffrn_measured_fraction_theta_max 0.983
_diffrn_measurement_device_type
;
 Bruker-Nonius X8kappa APEX II CCD area detector
;
_diffrn_measurement_method 'phi and omega scans with narrow frames'
_diffrn_radiation_monochromator graphite
_diffrn_radiation_source 'fine-focus sealed tube'
_diffrn_radiation_type MoK\a
_diffrn_radiation_wavelength 0.71073
_diffrn_reflns_av_R_equivalents 0.0416
_diffrn_reflns_av_sigmaI/netI 0.0341
_diffrn_reflns_limit_h_max 11
_diffrn_reflns_limit_h_min -11
_diffrn_reflns_limit_k_max 14
_diffrn_reflns_limit_k_min -14
_diffrn_reflns_limit_l_max 15
_diffrn_reflns_limit_l_min -11
_diffrn_reflns_number 24101
_diffrn_reflns_theta_full 25.25
_diffrn_reflns_theta_max 25.25
_diffrn_reflns_theta_min 1.63
_diffrn_standards_decay_% 0
_exptl_absorpt_coefficient_mu 4.648
_exptl_absorpt_correction_T_max 0.7074
_exptl_absorpt_correction_T_min 0.2781
_exptl_absorpt_correction_type multi-scan
_exptl_absorpt_process_details
;
program SADABS, Bruker (2001).
;
_exptl_crystal_colour colourless
_exptl_crystal_density_diffrn 1.725
_exptl_crystal_density_method 'not measured'
_exptl_crystal_description plate
_exptl_crystal_F_000 744
_exptl_crystal_size_max 0.37
_exptl_crystal_size_mid 0.12
_exptl_crystal_size_min 0.08
_refine_diff_density_max 3.281
_refine_diff_density_min -3.742
_refine_diff_density_rms 0.512
_refine_ls_extinction_method none
_refine_ls_goodness_of_fit_ref 1.143
_refine_ls_hydrogen_treatment constr
_refine_ls_matrix_type full
_refine_ls_number_parameters 390
_refine_ls_number_reflns 5160
_refine_ls_number_restraints 57
_refine_ls_restrained_S_all 1.136
_refine_ls_R_factor_all 0.1050
_refine_ls_R_factor_gt 0.1025
_refine_ls_shift/su_max 0.001
_refine_ls_shift/su_mean 0.000
_refine_ls_structure_factor_coef Fsqd
_refine_ls_weighting_details 'calc w=1/[\s^2^(Fo^2^)+(0.0000P)^2^+302.2791P] where P=(Fo^2^+2Fc^2^)/3'
_refine_ls_weighting_scheme calc
_refine_ls_wR_factor_gt 0.3122
_refine_ls_wR_factor_ref 0.3127
_reflns_number_gt 4874
_reflns_number_total 5160
_reflns_threshold_expression >2sigma(I)
_cod_data_source_file om5b00775_si_002.cif
_cod_data_source_block 19
_cod_depositor_comments
;
The following automatic conversions were performed:

data item '_refine_ls_hydrogen_treatment' value 'CONSTR' was changed
to 'constr' in accordance with the
/home/saulius/struct/COD-crude-data/automatic-downloads/DataCite-retrospective/ACS/depositions/lib/dictionaries/cif_core.dic
dictionary named 'cif_core.dic' version 2.4.2 last updated on
2011-04-26.

data item '_symmetry_cell_setting' value 'Triclinic' was changed to
'triclinic' in accordance with the
/home/saulius/struct/COD-crude-data/automatic-downloads/DataCite-retrospective/ACS/depositions/lib/dictionaries/cif_core.dic
dictionary named 'cif_core.dic' version 2.4.2 last updated on
2011-04-26.

Automatic conversion script
Id: cif_fix_values 6909 2019-04-08 15:41:33Z antanas 
;
_cod_database_code 4087991

loop_
_symmetry_equiv_pos_as_xyz
'x, y, z'
'-x, -y, -z'

loop_
_atom_site_label
_atom_site_type_symbol
_atom_site_fract_x
_atom_site_fract_y
_atom_site_fract_z
_atom_site_U_iso_or_equiv
_atom_site_adp_type
_atom_site_occupancy
_atom_site_symmetry_multiplicity
_atom_site_calc_flag
_atom_site_refinement_flags
Ir1 Ir 0.82379(9) 0.16527(8) 0.70554(7) 0.0144(3) Uani 1 1 d .
O1 O 1.1164(19) 0.0159(16) 0.7552(15) 0.029(4) Uani 1 1 d .
O2 O 1.1018(18) 0.0971(14) 0.9197(14) 0.023(4) Uani 1 1 d .
O3 O 1.3084(18) 0.2786(18) 0.8276(17) 0.035(5) Uani 1 1 d .
O4 O 1.2060(19) 0.3994(17) 0.9297(14) 0.028(4) Uani 1 1 d .
N1 N 0.731(2) 0.1890(17) 0.8504(16) 0.020(3) Uani 1 1 d U
N2 N 0.595(2) 0.1361(17) 0.8676(16) 0.021(3) Uani 1 1 d U
N3 N 0.761(2) -0.0150(18) 0.7347(17) 0.021(3) Uani 1 1 d U
N4 N 0.631(2) -0.0444(18) 0.7645(17) 0.021(3) Uani 1 1 d U
N5 N 0.626(2) 0.1523(19) 0.6272(18) 0.026(4) Uani 1 1 d U
N6 N 0.515(2) 0.0994(19) 0.6760(18) 0.025(4) Uani 1 1 d U
C1 C 0.766(3) 0.258(2) 0.936(2) 0.028(6) Uani 1 1 d .
H1 H 0.8520 0.3037 0.9469 0.034 Uiso 1 1 calc R
C2 C 0.661(3) 0.252(2) 1.005(2) 0.030(6) Uani 1 1 d .
H2 H 0.6589 0.2942 1.0718 0.036 Uiso 1 1 calc R
C3 C 0.561(3) 0.175(2) 0.9598(19) 0.028(6) Uani 1 1 d .
H3 H 0.4758 0.1527 0.9916 0.033 Uiso 1 1 calc R
C4 C 0.819(3) -0.108(2) 0.725(2) 0.027(6) Uani 1 1 d .
H4 H 0.9094 -0.1110 0.7016 0.033 Uiso 1 1 calc R
C5 C 0.725(3) -0.203(2) 0.757(2) 0.029(6) Uani 1 1 d .
H5 H 0.7396 -0.2806 0.7612 0.034 Uiso 1 1 calc R
C6 C 0.610(3) -0.157(2) 0.779(2) 0.026(6) Uani 1 1 d .
H6 H 0.5263 -0.1982 0.8007 0.032 Uiso 1 1 calc R
C7 C 0.583(3) 0.186(3) 0.532(2) 0.032(7) Uani 1 1 d .
H7 H 0.6386 0.2232 0.4790 0.039 Uiso 1 1 calc R
C8 C 0.443(3) 0.157(3) 0.525(2) 0.034(7) Uani 1 1 d .
H8 H 0.3848 0.1723 0.4677 0.040 Uiso 1 1 calc R
C9 C 0.402(3) 0.103(2) 0.614(2) 0.028(6) Uani 1 1 d .
H9 H 0.3114 0.0729 0.6300 0.033 Uiso 1 1 calc R
C10 C 1.081(2) 0.091(2) 0.813(2) 0.021(5) Uani 1 1 d .
C11 C 1.011(3) 0.186(2) 0.777(2) 0.028(6) Uani 1 1 d .
C12 C 1.070(3) 0.294(2) 0.793(2) 0.023(5) Uani 1 1 d .
C13 C 0.992(2) 0.383(2) 0.757(2) 0.022(5) Uani 1 1 d .
C14 C 0.872(3) 0.342(2) 0.7128(19) 0.021(5) Uani 1 1 d .
C15 C 1.173(3) 0.008(3) 0.964(2) 0.033(7) Uani 1 1 d .
H15A H 1.2672 0.0175 0.9398 0.050 Uiso 1 1 calc R
H15B H 1.1259 -0.0669 0.9389 0.050 Uiso 1 1 calc R
H15C H 1.1722 0.0146 1.0421 0.050 Uiso 1 1 calc R
C16 C 1.209(3) 0.3199(19) 0.848(2) 0.019(5) Uani 1 1 d .
C17 C 1.334(3) 0.427(3) 0.986(3) 0.050(9) Uani 1 1 d .
H17A H 1.4082 0.4328 0.9345 0.075 Uiso 1 1 calc R
H17B H 1.3457 0.3679 1.0359 0.075 Uiso 1 1 calc R
H17C H 1.3364 0.5007 1.0255 0.075 Uiso 1 1 calc R
C18 C 1.051(3) 0.506(2) 0.7632(19) 0.021(5) Uani 1 1 d .
C19 C 1.172(3) 0.542(2) 0.708(2) 0.023(5) Uani 1 1 d .
H19 H 1.2178 0.4878 0.6710 0.027 Uiso 1 1 calc R
C20 C 1.223(4) 0.657(3) 0.708(3) 0.043(8) Uani 1 1 d .
H20 H 1.3034 0.6818 0.6701 0.051 Uiso 1 1 calc R
C21 C 1.154(4) 0.737(2) 0.763(3) 0.048(9) Uani 1 1 d .
H21 H 1.1873 0.8157 0.7619 0.058 Uiso 1 1 calc R
C22 C 1.038(3) 0.700(2) 0.819(3) 0.042(8) Uani 1 1 d .
H22 H 0.9925 0.7533 0.8573 0.050 Uiso 1 1 calc R
C23 C 0.990(3) 0.587(2) 0.819(3) 0.036(7) Uani 1 1 d .
H23 H 0.9108 0.5637 0.8594 0.043 Uiso 1 1 calc R
C24 C 0.776(2) 0.417(2) 0.673(2) 0.019(5) Uani 1 1 d .
C25 C 0.808(3) 0.493(2) 0.593(2) 0.028(6) Uani 1 1 d .
H25 H 0.8934 0.4951 0.5588 0.034 Uiso 1 1 calc R
C26 C 0.718(3) 0.564(2) 0.560(2) 0.032(7) Uani 1 1 d .
H26 H 0.7453 0.6184 0.5086 0.039 Uiso 1 1 calc R
C27 C 0.587(3) 0.557(3) 0.603(3) 0.038(7) Uani 1 1 d .
H27 H 0.5240 0.6035 0.5781 0.046 Uiso 1 1 calc R
C28 C 0.551(3) 0.481(2) 0.682(2) 0.031(6) Uani 1 1 d .
H28 H 0.4639 0.4782 0.7121 0.037 Uiso 1 1 calc R
C29 C 0.640(3) 0.408(2) 0.717(2) 0.029(6) Uani 1 1 d .
H29 H 0.6119 0.3543 0.7691 0.034 Uiso 1 1 calc R
C30 C 0.928(3) 0.207(2) 0.558(2) 0.033(6) Uani 1 1 d .
H30A H 0.8744 0.2391 0.5021 0.039 Uiso 1 1 calc R
H30B H 1.0239 0.2432 0.5652 0.039 Uiso 1 1 calc R
C31 C 0.904(3) 0.088(2) 0.566(2) 0.034(7) Uani 1 1 d .
H31A H 0.9853 0.0499 0.5774 0.041 Uiso 1 1 calc R
H31B H 0.8360 0.0458 0.5144 0.041 Uiso 1 1 calc R
B1 B 0.534(3) 0.045(3) 0.782(3) 0.026(7) Uani 1 1 d .
H1A H 0.4435 0.0071 0.8062 0.032 Uiso 1 1 calc R

loop_
_atom_site_aniso_label
_atom_site_aniso_U_11
_atom_site_aniso_U_22
_atom_site_aniso_U_33
_atom_site_aniso_U_23
_atom_site_aniso_U_13
_atom_site_aniso_U_12
Ir1 0.0137(5) 0.0148(5) 0.0146(5) -0.0001(3) -0.0004(3) 0.0021(3)
O1 0.029(10) 0.026(10) 0.034(11) -0.002(8) -0.005(8) 0.012(8)
O2 0.025(9) 0.021(9) 0.024(9) 0.002(7) -0.001(7) 0.010(7)
O3 0.013(9) 0.050(13) 0.043(12) -0.010(10) -0.004(8) 0.011(9)
O4 0.027(10) 0.039(11) 0.017(9) -0.010(8) -0.001(7) 0.005(8)
N1 0.022(5) 0.019(5) 0.019(5) 0.002(4) -0.003(4) 0.003(4)
N2 0.025(5) 0.019(5) 0.020(5) 0.003(4) -0.005(4) 0.002(4)
N3 0.021(4) 0.021(5) 0.022(5) 0.001(4) -0.001(4) 0.002(4)
N4 0.021(4) 0.020(5) 0.022(5) 0.000(4) -0.001(4) 0.002(4)
N5 0.026(5) 0.026(5) 0.026(5) 0.001(4) -0.001(4) 0.004(4)
N6 0.025(5) 0.025(5) 0.026(5) 0.002(4) -0.001(4) 0.004(4)
C1 0.028(14) 0.032(15) 0.024(14) -0.003(11) -0.015(11) 0.007(12)
C2 0.039(16) 0.033(15) 0.019(13) -0.005(11) 0.000(12) 0.009(12)
C3 0.033(15) 0.041(16) 0.010(12) 0.003(11) 0.001(10) 0.006(12)
C4 0.029(14) 0.021(13) 0.031(14) -0.005(11) -0.003(11) -0.001(11)
C5 0.035(15) 0.011(12) 0.040(16) 0.003(11) -0.016(12) 0.002(11)
C6 0.032(15) 0.023(13) 0.022(13) 0.000(10) -0.007(11) -0.003(11)
C7 0.030(15) 0.044(17) 0.023(14) 0.024(12) -0.005(11) 0.000(13)
C8 0.031(15) 0.047(18) 0.024(14) 0.001(13) -0.020(12) 0.012(13)
C9 0.013(12) 0.026(14) 0.043(17) -0.016(12) -0.005(11) 0.001(10)
C10 0.012(11) 0.024(13) 0.029(14) 0.004(11) 0.004(10) 0.001(10)
C11 0.022(13) 0.027(14) 0.034(15) 0.008(12) -0.002(11) 0.001(11)
C12 0.029(14) 0.022(13) 0.021(13) -0.004(10) 0.006(11) 0.011(11)
C13 0.015(12) 0.024(13) 0.029(14) 0.006(11) 0.003(10) 0.010(10)
C14 0.025(13) 0.021(13) 0.017(12) 0.003(10) 0.002(10) 0.001(10)
C15 0.027(15) 0.045(18) 0.031(15) 0.017(13) -0.001(12) 0.009(13)
C16 0.025(13) 0.008(11) 0.023(13) 0.000(9) 0.000(10) 0.001(9)
C17 0.040(19) 0.044(19) 0.06(2) -0.011(17) -0.039(17) -0.001(15)
C18 0.022(13) 0.024(13) 0.018(12) -0.001(10) -0.007(10) 0.006(10)
C19 0.031(14) 0.017(12) 0.021(13) 0.005(10) 0.005(11) 0.004(10)
C20 0.05(2) 0.041(18) 0.032(16) 0.011(14) -0.004(14) -0.009(15)
C21 0.05(2) 0.011(13) 0.08(3) 0.002(15) -0.024(19) 0.007(13)
C22 0.039(18) 0.014(13) 0.07(2) -0.010(14) -0.021(16) 0.014(12)
C23 0.030(15) 0.031(16) 0.048(18) -0.011(13) -0.016(13) 0.009(12)
C24 0.019(12) 0.015(11) 0.024(13) -0.003(10) -0.008(10) 0.005(9)
C25 0.031(15) 0.033(15) 0.023(14) 0.000(11) 0.003(11) 0.010(12)
C26 0.054(19) 0.014(12) 0.030(15) -0.003(11) -0.019(13) 0.014(12)
C27 0.040(17) 0.030(16) 0.046(18) -0.002(14) -0.018(15) 0.017(13)
C28 0.014(12) 0.036(16) 0.045(17) -0.007(13) -0.001(12) 0.012(11)
C29 0.021(13) 0.027(14) 0.037(16) 0.006(12) -0.005(12) 0.003(11)
C30 0.036(16) 0.023(14) 0.037(16) -0.002(12) 0.010(13) -0.002(12)
C31 0.043(17) 0.017(13) 0.041(17) -0.007(12) 0.025(14) -0.004(12)
B1 0.012(13) 0.033(17) 0.032(17) 0.007(13) 0.006(12) -0.005(12)

loop_
_atom_type_symbol
_atom_type_description
_atom_type_scat_dispersion_real
_atom_type_scat_dispersion_imag
_atom_type_scat_source
C C 0.0033 0.0016 'International Tables Vol C Tables 4.2.6.8 and 6.1.1.4'
H H 0.0000 0.0000 'International Tables Vol C Tables 4.2.6.8 and 6.1.1.4'
B B 0.0013 0.0007 'International Tables Vol C Tables 4.2.6.8 and 6.1.1.4'
N N 0.0061 0.0033 'International Tables Vol C Tables 4.2.6.8 and 6.1.1.4'
O O 0.0106 0.0060 'International Tables Vol C Tables 4.2.6.8 and 6.1.1.4'
Ir Ir -1.4442 7.9887 'International Tables Vol C Tables 4.2.6.8 and 6.1.1.4'

loop_
_geom_angle_atom_site_label_1
_geom_angle_atom_site_label_2
_geom_angle_atom_site_label_3
_geom_angle
C11 Ir1 N1 91.8(10)
C11 Ir1 C14 78.5(10)
N1 Ir1 C14 84.8(9)
C11 Ir1 N5 176.9(10)
N1 Ir1 N5 88.6(8)
C14 Ir1 N5 98.5(9)
C11 Ir1 C31 90.2(12)
N1 Ir1 C31 162.9(9)
C14 Ir1 C31 112.2(10)
N5 Ir1 C31 90.3(11)
C11 Ir1 C30 86.6(12)
N1 Ir1 C30 159.3(9)
C14 Ir1 C30 74.6(10)
N5 Ir1 C30 91.9(10)
C31 Ir1 C30 37.8(10)
C11 Ir1 N3 99.1(9)
N1 Ir1 N3 82.9(8)
C14 Ir1 N3 167.4(9)
N5 Ir1 N3 84.0(8)
C31 Ir1 N3 80.0(9)
C30 Ir1 N3 117.8(9)
C10 O2 C15 116(2)
C16 O4 C17 113(2)
C1 N1 N2 106(2)
C1 N1 Ir1 132.8(19)
N2 N1 Ir1 120.8(15)
C3 N2 N1 106(2)
C3 N2 B1 137(2)
N1 N2 B1 116(2)
C4 N3 N4 108(2)
C4 N3 Ir1 135.1(19)
N4 N3 Ir1 116.4(15)
C6 N4 N3 109(2)
C6 N4 B1 129(2)
N3 N4 B1 122(2)
C7 N5 N6 107(2)
C7 N5 Ir1 133.4(19)
N6 N5 Ir1 119.5(16)
C9 N6 N5 109(2)
C9 N6 B1 132(2)
N5 N6 B1 119(2)
N1 C1 C2 110(2)
N1 C1 H1 124.8
C2 C1 H1 124.8
C3 C2 C1 105(2)
C3 C2 H2 127.5
C1 C2 H2 127.5
N2 C3 C2 112(3)
N2 C3 H3 123.9
C2 C3 H3 123.9
N3 C4 C5 109(2)
N3 C4 H4 125.4
C5 C4 H4 125.4
C6 C5 C4 103(2)
C6 C5 H5 128.3
C4 C5 H5 128.3
N4 C6 C5 110(2)
N4 C6 H6 125.0
C5 C6 H6 125.0
N5 C7 C8 108(2)
N5 C7 H7 126.2
C8 C7 H7 126.2
C9 C8 C7 108(2)
C9 C8 H8 125.9
C7 C8 H8 125.9
C8 C9 N6 108(2)
C8 C9 H9 126.2
N6 C9 H9 126.2
O1 C10 O2 123(2)
O1 C10 C11 125(2)
O2 C10 C11 112(2)
C12 C11 C10 120(2)
C12 C11 Ir1 115(2)
C10 C11 Ir1 124.2(19)
C11 C12 C13 117(2)
C11 C12 C16 120(2)
C13 C12 C16 123(2)
C14 C13 C12 113(2)
C14 C13 C18 125(2)
C12 C13 C18 122(2)
C13 C14 C24 122(2)
C13 C14 Ir1 116.1(19)
C24 C14 Ir1 121.9(17)
O2 C15 H15A 109.5
O2 C15 H15B 109.5
H15A C15 H15B 109.5
O2 C15 H15C 109.5
H15A C15 H15C 109.5
H15B C15 H15C 109.5
O3 C16 O4 123(2)
O3 C16 C12 128(2)
O4 C16 C12 110(2)
O4 C17 H17A 109.5
O4 C17 H17B 109.5
H17A C17 H17B 109.5
O4 C17 H17C 109.5
H17A C17 H17C 109.5
H17B C17 H17C 109.5
C23 C18 C19 118(3)
C23 C18 C13 122(2)
C19 C18 C13 120(2)
C20 C19 C18 120(3)
C20 C19 H19 119.9
C18 C19 H19 119.9
C19 C20 C21 119(3)
C19 C20 H20 120.3
C21 C20 H20 120.3
C22 C21 C20 120(3)
C22 C21 H21 120.1
C20 C21 H21 120.1
C23 C22 C21 120(3)
C23 C22 H22 119.9
C21 C22 H22 119.9
C22 C23 C18 122(3)
C22 C23 H23 118.9
C18 C23 H23 118.9
C25 C24 C29 118(2)
C25 C24 C14 123(2)
C29 C24 C14 119(2)
C26 C25 C24 122(3)
C26 C25 H25 119.2
C24 C25 H25 119.2
C25 C26 C27 121(3)
C25 C26 H26 119.7
C27 C26 H26 119.7
C28 C27 C26 119(3)
C28 C27 H27 120.4
C26 C27 H27 120.4
C27 C28 C29 122(3)
C27 C28 H28 119.1
C29 C28 H28 119.1
C28 C29 C24 119(3)
C28 C29 H29 120.7
C24 C29 H29 120.7
C31 C30 Ir1 70.5(16)
C31 C30 H30A 116.6
Ir1 C30 H30A 116.6
C31 C30 H30B 116.6
Ir1 C30 H30B 116.6
H30A C30 H30B 113.6
C30 C31 Ir1 71.7(16)
C30 C31 H31A 116.4
Ir1 C31 H31A 116.4
C30 C31 H31B 116.4
Ir1 C31 H31B 116.4
H31A C31 H31B 113.4
N6 B1 N2 110(2)
N6 B1 N4 108(2)
N2 B1 N4 110(2)
N6 B1 H1A 109.6
N2 B1 H1A 109.6
N4 B1 H1A 109.6

loop_
_geom_bond_atom_site_label_1
_geom_bond_atom_site_label_2
_geom_bond_distance
Ir1 C11 2.02(3)
Ir1 N1 2.07(2)
Ir1 C14 2.08(2)
Ir1 N5 2.15(2)
Ir1 C31 2.15(3)
Ir1 C30 2.17(3)
Ir1 N3 2.19(2)
O1 C10 1.22(3)
O2 C10 1.34(3)
O2 C15 1.47(3)
O3 C16 1.18(3)
O4 C16 1.37(3)
O4 C17 1.43(3)
N1 C1 1.33(3)
N1 N2 1.42(3)
N2 C3 1.29(3)
N2 B1 1.54(4)
N3 C4 1.31(3)
N3 N4 1.35(3)
N4 C6 1.34(3)
N4 B1 1.54(4)
N5 C7 1.36(3)
N5 N6 1.36(3)
N6 C9 1.35(3)
N6 B1 1.52(4)
C1 C2 1.36(4)
C1 H1 0.9500
C2 C3 1.35(4)
C2 H2 0.9500
C3 H3 0.9500
C4 C5 1.44(4)
C4 H4 0.9500
C5 C6 1.36(4)
C5 H5 0.9500
C6 H6 0.9500
C7 C8 1.38(4)
C7 H7 0.9500
C8 C9 1.34(4)
C8 H8 0.9500
C9 H9 0.9500
C10 C11 1.49(4)
C11 C12 1.33(4)
C12 C13 1.48(3)
C12 C16 1.52(4)
C13 C14 1.32(4)
C13 C18 1.48(4)
C14 C24 1.48(3)
C15 H15A 0.9800
C15 H15B 0.9800
C15 H15C 0.9800
C17 H17A 0.9800
C17 H17B 0.9800
C17 H17C 0.9800
C18 C23 1.39(4)
C18 C19 1.41(4)
C19 C20 1.39(4)
C19 H19 0.9500
C20 C21 1.40(5)
C20 H20 0.9500
C21 C22 1.38(5)
C21 H21 0.9500
C22 C23 1.35(4)
C22 H22 0.9500
C23 H23 0.9500
C24 C25 1.39(4)
C24 C29 1.46(4)
C25 C26 1.37(4)
C25 H25 0.9500
C26 C27 1.41(5)
C26 H26 0.9500
C27 C28 1.38(4)
C27 H27 0.9500
C28 C29 1.39(4)
C28 H28 0.9500
C29 H29 0.9500
C30 C31 1.40(4)
C30 H30A 0.9900
C30 H30B 0.9900
C31 H31A 0.9900
C31 H31B 0.9900
B1 H1A 1.0000

loop_
_geom_torsion_atom_site_label_1
_geom_torsion_atom_site_label_2
_geom_torsion_atom_site_label_3
_geom_torsion_atom_site_label_4
_geom_torsion
C11 Ir1 N1 C1 38(2)
C14 Ir1 N1 C1 -40(2)
N5 Ir1 N1 C1 -139(2)
C31 Ir1 N1 C1 134(4)
C30 Ir1 N1 C1 -47(4)
N3 Ir1 N1 C1 137(2)
C11 Ir1 N1 N2 -150.9(17)
C14 Ir1 N1 N2 130.9(18)
N5 Ir1 N1 N2 32.2(17)
C31 Ir1 N1 N2 -54(4)
C30 Ir1 N1 N2 124(3)
N3 Ir1 N1 N2 -51.9(16)
C1 N1 N2 C3 0(3)
Ir1 N1 N2 C3 -173.7(17)
C1 N1 N2 B1 -176(2)
Ir1 N1 N2 B1 11(3)
C11 Ir1 N3 C4 -46(3)
N1 Ir1 N3 C4 -137(3)
C14 Ir1 N3 C4 -124(4)
N5 Ir1 N3 C4 134(3)
C31 Ir1 N3 C4 43(3)
C30 Ir1 N3 C4 45(3)
C11 Ir1 N3 N4 138.0(18)
N1 Ir1 N3 N4 47.4(17)
C14 Ir1 N3 N4 60(5)
N5 Ir1 N3 N4 -42.0(17)
C31 Ir1 N3 N4 -133.4(19)
C30 Ir1 N3 N4 -131.0(18)
C4 N3 N4 C6 3(3)
Ir1 N3 N4 C6 179.8(16)
C4 N3 N4 B1 -180(2)
Ir1 N3 N4 B1 -3(3)
N1 Ir1 N5 C7 144(3)
C14 Ir1 N5 C7 60(3)
C31 Ir1 N5 C7 -53(3)
C30 Ir1 N5 C7 -15(3)
N3 Ir1 N5 C7 -133(3)
N1 Ir1 N5 N6 -36.9(19)
C14 Ir1 N5 N6 -121.5(19)
C31 Ir1 N5 N6 126.0(19)
C30 Ir1 N5 N6 163.8(19)
N3 Ir1 N5 N6 46.0(18)
C7 N5 N6 C9 -2(3)
Ir1 N5 N6 C9 178.9(16)
C7 N5 N6 B1 176(2)
Ir1 N5 N6 B1 -3(3)
N2 N1 C1 C2 -1(3)
Ir1 N1 C1 C2 171.5(19)
N1 C1 C2 C3 1(3)
N1 N2 C3 C2 1(3)
B1 N2 C3 C2 176(3)
C1 C2 C3 N2 -2(3)
N4 N3 C4 C5 -4(3)
Ir1 N3 C4 C5 -179.7(18)
N3 C4 C5 C6 3(3)
N3 N4 C6 C5 -1(3)
B1 N4 C6 C5 -178(3)
C4 C5 C6 N4 -1(3)
N6 N5 C7 C8 2(3)
Ir1 N5 C7 C8 -179(2)
N5 C7 C8 C9 -2(4)
C7 C8 C9 N6 1(3)
N5 N6 C9 C8 1(3)
B1 N6 C9 C8 -177(3)
C15 O2 C10 O1 1(3)
C15 O2 C10 C11 -179(2)
O1 C10 C11 C12 -118(3)
O2 C10 C11 C12 62(3)
O1 C10 C11 Ir1 63(3)
O2 C10 C11 Ir1 -117(2)
N1 Ir1 C11 C12 -84(2)
C14 Ir1 C11 C12 0(2)
C31 Ir1 C11 C12 113(2)
C30 Ir1 C11 C12 75(2)
N3 Ir1 C11 C12 -167(2)
N1 Ir1 C11 C10 94(2)
C14 Ir1 C11 C10 178(2)
C31 Ir1 C11 C10 -69(2)
C30 Ir1 C11 C10 -107(2)
N3 Ir1 C11 C10 11(2)
C10 C11 C12 C13 -178(2)
Ir1 C11 C12 C13 0(3)
C10 C11 C12 C16 0(4)
Ir1 C11 C12 C16 178.8(18)
C11 C12 C13 C14 0(4)
C16 C12 C13 C14 -179(2)
C11 C12 C13 C18 -175(2)
C16 C12 C13 C18 6(4)
C12 C13 C14 C24 179(2)
C18 C13 C14 C24 -7(4)
C12 C13 C14 Ir1 0(3)
C18 C13 C14 Ir1 175.2(19)
C11 Ir1 C14 C13 0(2)
N1 Ir1 C14 C13 93(2)
N5 Ir1 C14 C13 -180(2)
C31 Ir1 C14 C13 -86(2)
C30 Ir1 C14 C13 -90(2)
N3 Ir1 C14 C13 80(5)
C11 Ir1 C14 C24 -178(2)
N1 Ir1 C14 C24 -86(2)
N5 Ir1 C14 C24 2(2)
C31 Ir1 C14 C24 96(2)
C30 Ir1 C14 C24 92(2)
N3 Ir1 C14 C24 -98(4)
C17 O4 C16 O3 1(4)
C17 O4 C16 C12 180(2)
C11 C12 C16 O3 50(4)
C13 C12 C16 O3 -132(3)
C11 C12 C16 O4 -129(3)
C13 C12 C16 O4 49(3)
C14 C13 C18 C23 63(4)
C12 C13 C18 C23 -123(3)
C14 C13 C18 C19 -115(3)
C12 C13 C18 C19 59(3)
C23 C18 C19 C20 -2(4)
C13 C18 C19 C20 176(2)
C18 C19 C20 C21 0(4)
C19 C20 C21 C22 1(5)
C20 C21 C22 C23 -1(5)
C21 C22 C23 C18 -1(5)
C19 C18 C23 C22 3(4)
C13 C18 C23 C22 -175(3)
C13 C14 C24 C25 61(4)
Ir1 C14 C24 C25 -121(2)
C13 C14 C24 C29 -122(3)
Ir1 C14 C24 C29 57(3)
C29 C24 C25 C26 5(4)
C14 C24 C25 C26 -178(2)
C24 C25 C26 C27 -5(4)
C25 C26 C27 C28 3(4)
C26 C27 C28 C29 -2(4)
C27 C28 C29 C24 3(4)
C25 C24 C29 C28 -4(4)
C14 C24 C29 C28 179(2)
C11 Ir1 C30 C31 95(2)
N1 Ir1 C30 C31 -179(2)
C14 Ir1 C30 C31 174(2)
N5 Ir1 C30 C31 -88(2)
N3 Ir1 C30 C31 -4(2)
C11 Ir1 C31 C30 -84(2)
N1 Ir1 C31 C30 179(3)
C14 Ir1 C31 C30 -7(2)
N5 Ir1 C31 C30 92.8(19)
N3 Ir1 C31 C30 177(2)
C9 N6 B1 N2 -121(3)
N5 N6 B1 N2 62(3)
C9 N6 B1 N4 119(3)
N5 N6 B1 N4 -58(3)
C3 N2 B1 N6 120(3)
N1 N2 B1 N6 -66(3)
C3 N2 B1 N4 -121(3)
N1 N2 B1 N4 53(3)
C6 N4 B1 N6 -120(3)
N3 N4 B1 N6 63(3)
C6 N4 B1 N2 119(3)
N3 N4 B1 N2 -58(3)
